data_1546095
loop_
_publ_author_name
'Tlust\'y, Martin'
'Slav\'ik, Petr'
'Kohout, Michal'
'Eigner, V\'aclav'
'Lhot\'ak, Pavel'

_publ_section_title
;
 Inherently Chiral Upper-Rim-Bridged Calix[4]arenes Possessing a Seven
 Membered Ring.
;
_journal_name_full 'Organic letters'
_journal_paper_doi 10.1021/acs.orglett.7b01170
_journal_year 2017
_chemical_absolute_configuration ad
_chemical_formula_moiety 'C42 H49 N O4'
_chemical_formula_sum 'C42 H49 N O4'
_chemical_formula_weight 631.86
_space_group_IT_number 4
_symmetry_cell_setting monoclinic
_symmetry_space_group_name_Hall 'P 2yb'
_symmetry_space_group_name_H-M 'P 1 21 1'
_atom_sites_solution_hydrogens difmap
_atom_sites_solution_primary direct
_atom_sites_solution_secondary difmap
_cell_angle_alpha 90
_cell_angle_beta 101.3003(16)
_cell_angle_gamma 90
_cell_formula_units_Z 4
_cell_length_a 9.9619(4)
_cell_length_b 24.0179(10)
_cell_length_c 15.5925(6)
_cell_measurement_reflns_used 120
_cell_measurement_temperature 180
_cell_measurement_theta_max 57
_cell_measurement_theta_min 6
_cell_volume 3658.4(3)
_computing_cell_refinement 'Apex3 (Bruker AXS, 2015)'
_computing_data_collection 'Apex3 (Bruker AXS, 2015)'
_computing_data_reduction 'Apex3 (Bruker AXS, 2015)'
_computing_molecular_graphics 'CAMERON (Watkin et al., 1996)'
_computing_publication_material 'CRYSTALS (Betteridge et al., 2003)'
_computing_structure_refinement 'CRYSTALS (Betteridge et al., 2003)'
_computing_structure_solution 'SIR92 (Altomare et al., 1994)'
_diffrn_ambient_pressure 101
_diffrn_ambient_temperature 180
_diffrn_measured_fraction_theta_full 0.998
_diffrn_measured_fraction_theta_max 0.998
_diffrn_measurement_device Area
_diffrn_measurement_device_type 'Bruker Kappa Apex3'
_diffrn_measurement_method '\f & \w scans'
_diffrn_radiation_monochromator graphite
_diffrn_radiation_type 'Cu K\a'
_diffrn_radiation_wavelength 1.54178
_diffrn_reflns_av_R_equivalents 0.029
_diffrn_reflns_limit_h_max 10
_diffrn_reflns_limit_h_min -11
_diffrn_reflns_limit_k_max 28
_diffrn_reflns_limit_k_min -28
_diffrn_reflns_limit_l_max 18
_diffrn_reflns_limit_l_min -18
_diffrn_reflns_number 55327
_diffrn_reflns_theta_full 68.246
_diffrn_reflns_theta_max 68.246
_diffrn_reflns_theta_min 2.890
_diffrn_standards_number 0
_exptl_absorpt_coefficient_mu 0.568
_exptl_absorpt_correction_T_max 0.94
_exptl_absorpt_correction_T_min 0.85
_exptl_absorpt_correction_type multi-scan
_exptl_absorpt_process_details 'SADABS (Siemens, 1996)'
_exptl_crystal_colour yellow
_exptl_crystal_density_diffrn 1.147
_exptl_crystal_density_method 'not measured'
_exptl_crystal_description prism
_exptl_crystal_F_000 1360.000
_exptl_crystal_size_max 0.523
_exptl_crystal_size_mid 0.263
_exptl_crystal_size_min 0.112
_refine_diff_density_max 0.32
_refine_diff_density_min -0.20
_refine_ls_abs_structure_details 'Flack (1983), 6453 Friedel-pairs'
_refine_ls_abs_structure_Flack -0.01(11)
_refine_ls_extinction_method None
_refine_ls_goodness_of_fit_ref 0.8561
_refine_ls_hydrogen_treatment constr
_refine_ls_matrix_type full
_refine_ls_number_parameters 932
_refine_ls_number_reflns 13298
_refine_ls_number_restraints 142
_refine_ls_R_factor_all 0.0384
_refine_ls_R_factor_gt 0.0375
_refine_ls_shift/su_max 0.0022235
_refine_ls_shift/su_mean 0.0001513
_refine_ls_structure_factor_coef Fsqd
_refine_ls_weighting_details
;
 Method, part 1, Chebychev polynomial, (Watkin, 1994, Prince, 1982) 
 [weight] = 1.0/[A~0~*T~0~(x)+A~1~*T~1~(x) ... +A~n-1~]*T~n-1~(x)] 
 where A~i~ are the Chebychev coefficients listed below and x= Fcalc/Fmax 
 Method = Robust Weighting (Prince, 1982) 
 W = [weight] * [1-(deltaF/6*sigmaF)^2^]^2^ 
 A~i~ are: 
 7.30 11.5 6.09 2.06 0.310 
;
_refine_ls_weighting_scheme calc
_refine_ls_wR_factor_all 0.0896
_refine_ls_wR_factor_gt 0.0886
_refine_ls_wR_factor_ref 0.0896
_reflns_limit_h_max 11
_reflns_limit_h_min -11
_reflns_limit_k_max 28
_reflns_limit_k_min -28
_reflns_limit_l_max 18
_reflns_limit_l_min 0
_reflns_number_gt 13082
_reflns_number_total 13302
_reflns_threshold_expression I>2.0\s(I)
_oxford_diffrn_Wilson_B_factor 3.61
_oxford_diffrn_Wilson_scale 38.52
_oxford_refine_ls_r_factor_ref 0.0383
_oxford_refine_ls_scale 0.18826(6)
_oxford_reflns_number_all 13301
_oxford_reflns_threshold_expression_ref I>-3.0\s(I)
_cod_data_source_file ol7b01170_si_002.cif
_cod_data_source_block 6a_1_MT86
_cod_original_sg_symbol_Hall 'P 2yb '
_cod_original_sg_symbol_H-M 'P 1 21 1 '
_cod_database_code 1546095

loop_
_symmetry_equiv_pos_as_xyz
x,y,z
-x,y+1/2,-z

loop_
_atom_site_label
_atom_site_type_symbol
_atom_site_fract_x
_atom_site_fract_y
_atom_site_fract_z
_atom_site_U_iso_or_equiv
_atom_site_occupancy
_atom_site_adp_type
_atom_site_refinement_flags_posn
_atom_site_refinement_flags_adp
_atom_site_refinement_flags_occupancy
_atom_site_disorder_assembly
_atom_site_disorder_group
C1 C -0.05636(19) 0.71881(8) 0.66445(12) 0.0432 1.0000 Uani . . . . .
C2 C 0.0005(2) 0.66962(9) 0.72065(11) 0.0486 1.0000 Uani . . . . .
C3 C -0.04663(19) 0.61456(8) 0.67630(10) 0.0418 1.0000 Uani . . . . .
C4 C -0.1829(2) 0.59791(8) 0.66732(12) 0.0464 1.0000 Uani . . . . .
C5 C -0.22834(19) 0.54857(9) 0.62623(13) 0.0468 1.0000 Uani . . . . .
C6 C -0.14248(18) 0.51715(8) 0.58509(12) 0.0413 1.0000 Uani . . . . .
C7 C -0.00725(17) 0.53465(8) 0.58861(11) 0.0382 1.0000 Uani . . . . .
C8 C 0.07782(17) 0.50734(8) 0.53040(12) 0.0428 1.0000 Uani . . . . .
C9 C 0.00163(17) 0.51407(8) 0.43711(11) 0.0405 1.0000 Uani . . . . .
C10 C -0.11995(19) 0.48358(8) 0.40962(12) 0.0445 1.0000 Uani . . . . .
C11 C -0.1905(2) 0.48964(9) 0.32316(14) 0.0536 1.0000 Uani . . . . .
C12 C -0.1503(2) 0.52861(9) 0.26917(12) 0.0536 1.0000 Uani . . . . .
C13 C -0.0371(2) 0.56243(9) 0.29682(11) 0.0477 1.0000 Uani . . . . .
C14 C -0.0163(2) 0.61468(10) 0.24631(12) 0.0572 1.0000 Uani . . . . .
C15 C -0.0954(2) 0.66106(9) 0.28114(12) 0.0498 1.0000 Uani . . . . .
C16 C -0.2360(2) 0.65733(9) 0.27137(15) 0.0592 1.0000 Uani . . . . .
C17 C -0.3080(2) 0.69401(10) 0.31345(17) 0.0653 1.0000 Uani . . . . .
C18 C -0.2389(2) 0.73413(9) 0.36893(15) 0.0567 1.0000 Uani . . . . .
C19 C -0.09763(19) 0.73976(8) 0.37989(12) 0.0461 1.0000 Uani . . . . .
C20 C -0.0225(2) 0.78133(8) 0.44514(12) 0.0492 1.0000 Uani . . . . .
C21 C -0.06353(19) 0.77443(8) 0.53289(12) 0.0444 1.0000 Uani . . . . .
C22 C -0.1663(2) 0.80695(9) 0.55629(15) 0.0544 1.0000 Uani . . . . .
C23 C -0.2143(2) 0.79533(10) 0.63141(15) 0.0597 1.0000 Uani . . . . .
C24 C -0.1618(2) 0.75168(9) 0.68426(14) 0.0534 1.0000 Uani . . . . .
C25 C -0.00787(18) 0.73142(7) 0.58890(11) 0.0398 1.0000 Uani . . . . .
C26 C -0.0283(2) 0.70439(9) 0.33234(11) 0.0478 1.0000 Uani . . . . .
C27 C 0.04219(19) 0.55178(8) 0.38012(11) 0.0441 1.0000 Uani . . . . .
C28 C 0.04088(17) 0.58056(8) 0.64103(11) 0.0396 1.0000 Uani . . . . .
N29 N -0.19281(15) 0.46566(7) 0.54763(11) 0.0471 1.0000 Uani . . . . .
C30 C -0.17823(19) 0.44928(8) 0.47189(13) 0.0479 1.0000 Uani . . . . .
O31 O 0.09312(12) 0.69870(5) 0.56575(8) 0.0397 1.0000 Uani . . . . .
C32 C 0.22835(19) 0.72090(9) 0.59420(13) 0.0480 1.0000 Uani . . . . .
C33 C 0.3251(2) 0.68840(10) 0.54998(15) 0.0570 1.0000 Uani . . . . .
C34 C 0.4712(3) 0.71025(15) 0.5757(2) 0.0889 1.0000 Uani . . . . .
O35 O 0.11090(14) 0.71244(7) 0.33627(8) 0.0543 1.0000 Uani D U . . .
C36 C 0.1343(6) 0.7419(3) 0.2600(3) 0.0808 0.629(5) Uani D U P 1 1
C37 C 0.2887(7) 0.7499(5) 0.2677(6) 0.0994 0.629(5) Uani D U P 1 1
C38 C 0.3482(5) 0.7863(2) 0.3468(3) 0.0978 0.629(5) Uani D U P 1 1
C236 C 0.1346(10) 0.7638(3) 0.2912(6) 0.0802 0.371(5) Uani D U P 1 2
C237 C 0.2858(12) 0.7650(7) 0.2856(12) 0.0999 0.371(5) Uani D U P 1 2
C238 C 0.3075(10) 0.7202(4) 0.2187(8) 0.0995 0.371(5) Uani D U P 1 2
O39 O 0.16029(13) 0.58213(7) 0.40809(8) 0.0571 1.0000 Uani D U . . .
C40 C 0.2739(3) 0.54912(17) 0.3836(2) 0.0627 0.637(3) Uani D U P 2 1
C41 C 0.4080(3) 0.58022(19) 0.4132(3) 0.0720 0.637(3) Uani D U P 2 1
C42 C 0.5236(10) 0.5487(5) 0.3824(11) 0.1030 0.637(3) Uani D U P 2 1
C240 C 0.2788(5) 0.5845(3) 0.3737(4) 0.0629 0.363(3) Uani D U P 2 2
C241 C 0.3743(7) 0.5435(3) 0.4285(5) 0.0719 0.363(3) Uani D U P 2 2
C242 C 0.5107(16) 0.5468(10) 0.3971(18) 0.1088 0.363(3) Uani D U P 2 2
O43 O 0.17915(12) 0.59352(6) 0.65517(9) 0.0482 1.0000 Uani . . . . .
C44 C 0.2655(2) 0.55266(10) 0.70773(16) 0.0630 1.0000 Uani . . . . .
C45 C 0.3171(3) 0.57542(16) 0.80119(17) 0.0953 1.0000 Uani . . . . .
C46 C 0.4189(4) 0.62339(17) 0.8018(2) 0.1129 1.0000 Uani . . . . .
C47 C -0.2341(3) 0.39253(9) 0.44232(18) 0.0679 1.0000 Uani . . . . .
C101 C 0.00818(15) 0.46268(7) 0.94771(10) 0.0336 1.0000 Uani . . . . .
C102 C -0.03724(16) 0.40390(8) 0.91892(11) 0.0375 1.0000 Uani . . . . .
C103 C 0.03416(16) 0.38646(7) 0.84569(11) 0.0340 1.0000 Uani . . . . .
C104 C -0.01554(16) 0.40484(7) 0.76070(11) 0.0372 1.0000 Uani . . . . .
C105 C 0.06199(18) 0.40006(7) 0.69685(11) 0.0392 1.0000 Uani . . . . .
C106 C 0.19459(17) 0.37885(7) 0.71762(11) 0.0354 1.0000 Uani . . . . .
C107 C 0.24072(16) 0.35433(7) 0.79954(11) 0.0332 1.0000 Uani . . . . .
C108 C 0.38377(17) 0.33057(7) 0.82015(11) 0.0372 1.0000 Uani . . . . .
C109 C 0.47699(16) 0.38081(7) 0.82941(11) 0.0356 1.0000 Uani . . . . .
C110 C 0.47758(17) 0.41489(8) 0.75637(11) 0.0393 1.0000 Uani . . . . .
C111 C 0.55219(17) 0.46448(8) 0.76763(11) 0.0414 1.0000 Uani . . . . .
C112 C 0.61356(16) 0.48227(8) 0.85005(12) 0.0396 1.0000 Uani . . . . .
C113 C 0.61432(15) 0.44918(8) 0.92347(11) 0.0361 1.0000 Uani . . . . .
C114 C 0.67870(16) 0.47065(8) 1.01346(12) 0.0413 1.0000 Uani . . . . .
C115 C 0.59629(16) 0.51723(8) 1.04377(11) 0.0385 1.0000 Uani . . . . .
C116 C 0.6362(2) 0.57245(9) 1.03768(13) 0.0499 1.0000 Uani . . . . .
C117 C 0.5603(2) 0.61535(9) 1.06370(13) 0.0560 1.0000 Uani . . . . .
C118 C 0.4429(2) 0.60362(8) 1.09490(13) 0.0541 1.0000 Uani . . . . .
C119 C 0.39859(18) 0.54887(8) 1.10074(11) 0.0425 1.0000 Uani . . . . .
C120 C 0.2640(2) 0.53565(9) 1.12803(12) 0.0475 1.0000 Uani . . . . .
C121 C 0.15148(17) 0.52585(8) 1.04811(11) 0.0392 1.0000 Uani . . . . .
C122 C 0.1081(2) 0.56953(8) 0.99100(13) 0.0473 1.0000 Uani . . . . .
C123 C 0.01503(19) 0.56065(8) 0.91369(12) 0.0459 1.0000 Uani . . . . .
C124 C -0.03084(17) 0.50749(8) 0.89103(11) 0.0380 1.0000 Uani . . . . .
C125 C 0.09453(16) 0.47333(7) 1.02809(10) 0.0349 1.0000 Uani . . . . .
C126 C 0.47734(17) 0.50635(7) 1.07510(10) 0.0367 1.0000 Uani . . . . .
C127 C 0.55229(15) 0.39719(7) 0.91083(11) 0.0335 1.0000 Uani . . . . .
C128 C 0.15851(16) 0.35823(7) 0.86226(10) 0.0316 1.0000 Uani . . . . .
N129 N 0.27328(16) 0.38264(7) 0.65150(9) 0.0438 1.0000 Uani . . . . .
C130 C 0.3976(2) 0.39961(9) 0.66863(11) 0.0465 1.0000 Uani . . . . .
O131 O 0.12487(12) 0.43043(6) 1.08817(8) 0.0434 1.0000 Uani D U . . .
C132 C 0.0329(3) 0.42676(11) 1.14729(17) 0.0616 0.762(6) Uani D U P 3 1
C133 C 0.0285(4) 0.36812(14) 1.1808(3) 0.0748 0.762(6) Uani D U P 3 1
C134 C -0.0813(5) 0.3616(3) 1.2351(4) 0.0817 0.762(6) Uani D U P 3 1
C332 C 0.0121(3) 0.42444(11) 1.13360(17) 0.0613 0.238(6) Uani D U P 3 2
C333 C 0.0591(8) 0.3991(5) 1.2241(5) 0.0547 0.238(6) Uani D U P 3 2
C334 C -0.052(2) 0.3620(11) 1.2493(15) 0.0813 0.238(6) Uani D U P 3 2
O135 O 0.43334(11) 0.45176(5) 1.07806(7) 0.0364 1.0000 Uani . . . . .
C136 C 0.48808(18) 0.42413(8) 1.15883(12) 0.0423 1.0000 Uani . . . . .
C137 C 0.42607(18) 0.36678(8) 1.15636(13) 0.0451 1.0000 Uani . . . . .
C138 C 0.4913(2) 0.33289(10) 1.23687(16) 0.0635 1.0000 Uani . . . . .
O139 O 0.56300(11) 0.36057(5) 0.98089(7) 0.0377 1.0000 Uani . . . . .
C140 C 0.66779(19) 0.31974(8) 0.98124(14) 0.0489 1.0000 Uani . . . . .
C141 C 0.6578(2) 0.27523(10) 1.04529(18) 0.0650 1.0000 Uani . . . . .
C142 C 0.7733(3) 0.23299(11) 1.0518(2) 0.0823 1.0000 Uani . . . . .
O143 O 0.20639(11) 0.33495(5) 0.94379(7) 0.0352 1.0000 Uani . . . . .
C144 C 0.1543(2) 0.27902(8) 0.94920(14) 0.0508 1.0000 Uani . . . . .
C145 C 0.2202(2) 0.25347(9) 1.03434(16) 0.0592 1.0000 Uani . . . . .
C146 C 0.1655(3) 0.19506(9) 1.0433(2) 0.0735 1.0000 Uani . . . . .
C147 C 0.4659(3) 0.40913(14) 0.59060(15) 0.0787 1.0000 Uani . . . . .
H21 H -0.0298 0.6698 0.7785 0.0604 1.0000 Uiso R . . . .
H22 H 0.1079 0.6690 0.7309 0.0600 1.0000 Uiso R . . . .
H41 H -0.2481 0.6229 0.6920 0.0552 1.0000 Uiso R . . . .
H51 H -0.3236 0.5330 0.6244 0.0575 1.0000 Uiso R . . . .
H81 H 0.1736 0.5244 0.5401 0.0553 1.0000 Uiso R . . . .
H82 H 0.0919 0.4659 0.5431 0.0557 1.0000 Uiso R . . . .
H111 H -0.2714 0.4666 0.3007 0.0663 1.0000 Uiso R . . . .
H121 H -0.2085 0.5350 0.2098 0.0682 1.0000 Uiso R . . . .
H141 H 0.0863 0.6239 0.2607 0.0741 1.0000 Uiso R . . . .
H142 H -0.0501 0.6080 0.1817 0.0738 1.0000 Uiso R . . . .
H161 H -0.2863 0.6279 0.2299 0.0703 1.0000 Uiso R . . . .
H171 H -0.4071 0.6917 0.3023 0.0817 1.0000 Uiso R . . . .
H181 H -0.2880 0.7603 0.4023 0.0678 1.0000 Uiso R . . . .
H202 H -0.0497 0.8196 0.4213 0.0627 1.0000 Uiso R . . . .
H201 H 0.0779 0.7754 0.4497 0.0623 1.0000 Uiso R . . . .
H221 H -0.2067 0.8381 0.5171 0.0672 1.0000 Uiso R . . . .
H231 H -0.2861 0.8184 0.6487 0.0732 1.0000 Uiso R . . . .
H241 H -0.1964 0.7432 0.7375 0.0674 1.0000 Uiso R . . . .
H321 H 0.2297 0.7632 0.5792 0.0665 1.0000 Uiso R . . . .
H322 H 0.2541 0.7156 0.6606 0.0655 1.0000 Uiso R . . . .
H332 H 0.2947 0.6942 0.4823 0.0720 1.0000 Uiso R . . . .
H331 H 0.3216 0.6467 0.5657 0.0720 1.0000 Uiso R . . . .
H341 H 0.5342 0.6913 0.5429 0.1380 1.0000 Uiso R . . . .
H343 H 0.4707 0.7512 0.5636 0.1387 1.0000 Uiso R . . . .
H342 H 0.5030 0.7036 0.6403 0.1384 1.0000 Uiso R . . . .
H361 H 0.0831 0.7780 0.2579 0.0955 0.629(5) Uiso R . P 1 1
H362 H 0.0990 0.7199 0.2059 0.0955 0.629(5) Uiso R . P 1 1
H372 H 0.3096 0.7696 0.2150 0.1236 0.629(5) Uiso R . P 1 1
H371 H 0.3315 0.7126 0.2783 0.1240 0.629(5) Uiso R . P 1 1
H381 H 0.4467 0.7923 0.3445 0.1482 0.629(5) Uiso R . P 1 1
H382 H 0.2990 0.8220 0.3405 0.1483 0.629(5) Uiso R . P 1 1
H383 H 0.3378 0.7662 0.4015 0.1489 0.629(5) Uiso R . P 1 1
H2362 H 0.1135 0.7952 0.3272 0.0949 0.371(5) Uiso R . P 1 2
H2361 H 0.0715 0.7654 0.2325 0.0952 0.371(5) Uiso R . P 1 2
H2372 H 0.3052 0.8014 0.2617 0.1230 0.371(5) Uiso R . P 1 2
H2371 H 0.3448 0.7592 0.3413 0.1232 0.371(5) Uiso R . P 1 2
H2381 H 0.3958 0.7256 0.2021 0.1350 0.371(5) Uiso R . P 1 2
H2382 H 0.2385 0.7189 0.1662 0.1350 0.371(5) Uiso R . P 1 2
H2383 H 0.3074 0.6845 0.2479 0.1351 0.371(5) Uiso R . P 1 2
H402 H 0.2546 0.5425 0.3186 0.0824 0.637(3) Uiso R . P 2 1
H401 H 0.2778 0.5108 0.4105 0.0814 0.637(3) Uiso R . P 2 1
H412 H 0.3932 0.6191 0.3875 0.1068 0.637(3) Uiso R . P 2 1
H411 H 0.4293 0.5821 0.4778 0.1066 0.637(3) Uiso R . P 2 1
H421 H 0.6128 0.5689 0.4045 0.1318 0.637(3) Uiso R . P 2 1
H422 H 0.5023 0.5509 0.3172 0.1313 0.637(3) Uiso R . P 2 1
H423 H 0.5310 0.5089 0.4006 0.1317 0.637(3) Uiso R . P 2 1
H2402 H 0.3148 0.6228 0.3700 0.0812 0.363(3) Uiso R . P 2 2
H2401 H 0.2555 0.5699 0.3137 0.0811 0.363(3) Uiso R . P 2 2
H2412 H 0.3943 0.5584 0.4890 0.1064 0.363(3) Uiso R . P 2 2
H2411 H 0.3286 0.5070 0.4276 0.1060 0.363(3) Uiso R . P 2 2
H2421 H 0.5781 0.5272 0.4419 0.1282 0.363(3) Uiso R . P 2 2
H2422 H 0.5433 0.5831 0.3844 0.1286 0.363(3) Uiso R . P 2 2
H2423 H 0.4917 0.5243 0.3440 0.1282 0.363(3) Uiso R . P 2 2
H442 H 0.3483 0.5470 0.6830 0.0821 1.0000 Uiso R . . . .
H441 H 0.2124 0.5150 0.7093 0.0819 1.0000 Uiso R . . . .
H452 H 0.2337 0.5901 0.8191 0.1101 1.0000 Uiso R . . . .
H451 H 0.3640 0.5462 0.8440 0.1111 1.0000 Uiso R . . . .
H461 H 0.4562 0.6331 0.8659 0.1781 1.0000 Uiso R . . . .
H462 H 0.3655 0.6558 0.7686 0.1788 1.0000 Uiso R . . . .
H463 H 0.4978 0.6098 0.7741 0.1794 1.0000 Uiso R . . . .
H471 H -0.2763 0.3750 0.4852 0.1094 1.0000 Uiso R . . . .
H473 H -0.3009 0.3976 0.3874 0.1083 1.0000 Uiso R . . . .
H472 H -0.1615 0.3680 0.4297 0.1083 1.0000 Uiso R . . . .
H1021 H -0.0159 0.3758 0.9686 0.0505 1.0000 Uiso R . . . .
H1022 H -0.1426 0.4033 0.8967 0.0502 1.0000 Uiso R . . . .
H1041 H -0.1108 0.4226 0.7454 0.0493 1.0000 Uiso R . . . .
H1051 H 0.0258 0.4137 0.6359 0.0489 1.0000 Uiso R . . . .
H1081 H 0.3968 0.3083 0.8762 0.0455 1.0000 Uiso R . . . .
H1082 H 0.3981 0.3063 0.7681 0.0451 1.0000 Uiso R . . . .
H1111 H 0.5570 0.4862 0.7140 0.0492 1.0000 Uiso R . . . .
H1121 H 0.6587 0.5186 0.8567 0.0542 1.0000 Uiso R . . . .
H1142 H 0.7727 0.4846 1.0135 0.0529 1.0000 Uiso R . . . .
H1141 H 0.6854 0.4405 1.0576 0.0527 1.0000 Uiso R . . . .
H1161 H 0.7208 0.5820 1.0161 0.0619 1.0000 Uiso R . . . .
H1171 H 0.5921 0.6536 1.0602 0.0739 1.0000 Uiso R . . . .
H1181 H 0.3889 0.6356 1.1122 0.0672 1.0000 Uiso R . . . .
H1202 H 0.2372 0.5678 1.1620 0.0615 1.0000 Uiso R . . . .
H1201 H 0.2713 0.5005 1.1665 0.0602 1.0000 Uiso R . . . .
H1221 H 0.1496 0.6074 1.0060 0.0606 1.0000 Uiso R . . . .
H1231 H -0.0187 0.5933 0.8747 0.0583 1.0000 Uiso R . . . .
H1241 H -0.0958 0.5008 0.8352 0.0465 1.0000 Uiso R . . . .
H1321 H 0.0615 0.4559 1.1933 0.0884 0.762(6) Uiso R . P 3 1
H1322 H -0.0618 0.4385 1.1162 0.0887 0.762(6) Uiso R . P 3 1
H1332 H 0.1191 0.3540 1.2133 0.0831 0.762(6) Uiso R . P 3 1
H1331 H 0.0033 0.3437 1.1292 0.0827 0.762(6) Uiso R . P 3 1
H1343 H -0.0662 0.3228 1.2645 0.1260 0.762(6) Uiso R . P 3 1
H1342 H -0.0700 0.3925 1.2804 0.1260 0.762(6) Uiso R . P 3 1
H1341 H -0.1738 0.3638 1.1910 0.1259 0.762(6) Uiso R . P 3 1
H3321 H -0.0268 0.4620 1.1415 0.0539 0.238(6) Uiso R . P 3 2
H3322 H -0.0594 0.4003 1.0991 0.0542 0.238(6) Uiso R . P 3 2
H3332 H 0.0918 0.4291 1.2661 0.0694 0.238(6) Uiso R . P 3 2
H3331 H 0.1376 0.3744 1.2227 0.0691 0.238(6) Uiso R . P 3 2
H3341 H -0.0288 0.3615 1.3130 0.0802 0.238(6) Uiso R . P 3 2
H3343 H -0.1403 0.3811 1.2286 0.0803 0.238(6) Uiso R . P 3 2
H3342 H -0.0516 0.3240 1.2260 0.0806 0.238(6) Uiso R . P 3 2
H1361 H 0.4651 0.4476 1.2098 0.0548 1.0000 Uiso R . . . .
H1362 H 0.5907 0.4196 1.1645 0.0535 1.0000 Uiso R . . . .
H1372 H 0.3244 0.3705 1.1519 0.0579 1.0000 Uiso R . . . .
H1371 H 0.4480 0.3467 1.1044 0.0580 1.0000 Uiso R . . . .
H1381 H 0.4498 0.2950 1.2287 0.0961 1.0000 Uiso R . . . .
H1383 H 0.4741 0.3519 1.2923 0.0953 1.0000 Uiso R . . . .
H1382 H 0.5916 0.3294 1.2394 0.0958 1.0000 Uiso R . . . .
H1401 H 0.7590 0.3410 0.9972 0.0626 1.0000 Uiso R . . . .
H1402 H 0.6558 0.3030 0.9201 0.0624 1.0000 Uiso R . . . .
H1412 H 0.6649 0.2935 1.1039 0.0874 1.0000 Uiso R . . . .
H1411 H 0.5664 0.2556 1.0249 0.0857 1.0000 Uiso R . . . .
H1421 H 0.7687 0.2024 1.0956 0.1295 1.0000 Uiso R . . . .
H1423 H 0.8622 0.2529 1.0752 0.1292 1.0000 Uiso R . . . .
H1422 H 0.7783 0.2178 0.9922 0.1303 1.0000 Uiso R . . . .
H1441 H 0.0489 0.2794 0.9443 0.0658 1.0000 Uiso R . . . .
H1442 H 0.1792 0.2534 0.8992 0.0670 1.0000 Uiso R . . . .
H1452 H 0.1941 0.2786 1.0845 0.0822 1.0000 Uiso R . . . .
H1451 H 0.3229 0.2510 1.0319 0.0807 1.0000 Uiso R . . . .
H1461 H 0.2161 0.1749 1.0982 0.1142 1.0000 Uiso R . . . .
H1463 H 0.0661 0.1955 1.0438 0.1131 1.0000 Uiso R . . . .
H1462 H 0.1789 0.1739 0.9886 0.1139 1.0000 Uiso R . . . .
H1471 H 0.4227 0.3869 0.5400 0.1206 1.0000 Uiso R . . . .
H1472 H 0.4584 0.4510 0.5807 0.1199 1.0000 Uiso R . . . .
H1473 H 0.5589 0.3993 0.6110 0.1196 1.0000 Uiso R . . . .

loop_
_atom_site_aniso_label
_atom_site_aniso_U_11
_atom_site_aniso_U_22
_atom_site_aniso_U_33
_atom_site_aniso_U_23
_atom_site_aniso_U_13
_atom_site_aniso_U_12
C1 0.0442(9) 0.0444(10) 0.0384(9) -0.0050(7) 0.0013(7) -0.0106(8)
C2 0.0599(11) 0.0517(11) 0.0322(8) 0.0034(8) 0.0044(8) -0.0072(9)
C3 0.0497(10) 0.0469(10) 0.0277(8) 0.0087(7) 0.0049(7) -0.0060(8)
C4 0.0502(10) 0.0508(10) 0.0421(9) 0.0052(8) 0.0185(8) -0.0028(8)
C5 0.0422(9) 0.0515(11) 0.0497(10) 0.0052(8) 0.0167(8) -0.0090(8)
C6 0.0392(9) 0.0431(9) 0.0416(9) 0.0082(7) 0.0076(7) -0.0031(7)
C7 0.0359(8) 0.0429(9) 0.0337(8) 0.0117(7) 0.0020(6) -0.0002(7)
C8 0.0329(8) 0.0498(10) 0.0450(10) 0.0119(8) 0.0061(7) 0.0042(7)
C9 0.0363(8) 0.0446(9) 0.0403(9) -0.0005(7) 0.0066(7) 0.0099(7)
C10 0.0431(9) 0.0387(9) 0.0497(10) -0.0046(8) 0.0037(8) 0.0054(7)
C11 0.0558(11) 0.0452(10) 0.0536(11) -0.0116(9) -0.0043(9) 0.0067(9)
C12 0.0628(12) 0.0549(11) 0.0379(10) -0.0092(9) -0.0029(9) 0.0127(10)
C13 0.0574(11) 0.0544(11) 0.0306(8) -0.0038(8) 0.0069(8) 0.0110(9)
C14 0.0684(13) 0.0714(13) 0.0309(9) 0.0046(9) 0.0074(8) 0.0069(11)
C15 0.0616(12) 0.0515(11) 0.0319(8) 0.0116(8) -0.0012(8) 0.0047(9)
C16 0.0568(12) 0.0535(12) 0.0570(12) 0.0022(9) -0.0142(10) 0.0071(10)
C17 0.0429(11) 0.0569(12) 0.0849(16) 0.0004(11) -0.0145(10) 0.0058(9)
C18 0.0478(11) 0.0501(11) 0.0662(13) 0.0034(10) -0.0039(9) 0.0089(9)
C19 0.0493(10) 0.0425(10) 0.0425(9) 0.0138(8) -0.0007(8) 0.0013(8)
C20 0.0521(11) 0.0425(10) 0.0494(10) 0.0144(8) 0.0011(8) -0.0060(8)
C21 0.0417(9) 0.0404(9) 0.0471(10) 0.0019(8) -0.0009(8) -0.0047(7)
C22 0.0471(11) 0.0476(11) 0.0627(12) 0.0018(9) -0.0032(9) 0.0038(8)
C23 0.0458(11) 0.0602(13) 0.0716(14) -0.0106(11) 0.0078(10) 0.0049(10)
C24 0.0517(11) 0.0590(12) 0.0507(11) -0.0100(9) 0.0127(9) -0.0093(9)
C25 0.0392(9) 0.0370(9) 0.0407(9) -0.0013(7) 0.0013(7) -0.0050(7)
C26 0.0484(10) 0.0555(11) 0.0354(9) 0.0191(8) -0.0022(7) 0.0003(9)
C27 0.0424(9) 0.0536(11) 0.0364(9) -0.0011(8) 0.0079(7) 0.0070(8)
C28 0.0365(8) 0.0472(10) 0.0330(8) 0.0157(7) 0.0015(6) -0.0044(7)
N29 0.0372(8) 0.0415(8) 0.0620(10) 0.0043(7) 0.0085(7) -0.0039(6)
C30 0.0398(9) 0.0403(9) 0.0600(12) -0.0006(9) 0.0011(8) 0.0019(8)
O31 0.0375(6) 0.0374(6) 0.0420(6) 0.0030(5) 0.0025(5) -0.0026(5)
C32 0.0422(10) 0.0496(10) 0.0489(10) -0.0010(8) 0.0010(8) -0.0040(8)
C33 0.0452(11) 0.0632(13) 0.0636(13) -0.0027(10) 0.0130(9) -0.0067(9)
C34 0.0493(13) 0.115(2) 0.105(2) -0.0212(18) 0.0216(13) -0.0135(14)
O35 0.0518(7) 0.0704(9) 0.0414(7) 0.0149(6) 0.0109(6) -0.0047(7)
C36 0.087(2) 0.112(4) 0.044(2) 0.026(2) 0.014(2) -0.019(3)
C37 0.124(3) 0.120(6) 0.067(5) 0.001(4) 0.049(3) -0.040(3)
C38 0.091(3) 0.095(3) 0.111(4) 0.014(3) 0.030(3) -0.040(3)
C236 0.086(2) 0.111(4) 0.044(3) 0.025(2) 0.015(2) -0.018(3)
C237 0.124(3) 0.120(7) 0.067(5) 0.002(4) 0.048(3) -0.041(3)
C238 0.092(5) 0.104(6) 0.107(6) 0.004(5) 0.031(5) -0.004(4)
O39 0.0444(7) 0.0849(10) 0.0417(7) 0.0145(7) 0.0075(6) -0.0093(7)
C40 0.0517(15) 0.092(3) 0.0500(15) 0.001(2) 0.0243(12) -0.007(2)
C41 0.0511(19) 0.085(3) 0.082(2) -0.006(2) 0.0174(16) 0.0074(19)
C42 0.067(3) 0.148(5) 0.098(6) -0.014(4) 0.027(3) 0.040(3)
C240 0.0526(16) 0.091(3) 0.0503(16) 0.004(2) 0.0237(14) -0.008(2)
C241 0.052(2) 0.084(3) 0.081(2) -0.006(2) 0.0169(18) 0.009(2)
C242 0.078(6) 0.175(8) 0.076(7) -0.017(6) 0.023(5) 0.029(6)
O43 0.0351(6) 0.0512(7) 0.0516(7) 0.0161(6) -0.0082(5) -0.0037(5)
C44 0.0473(11) 0.0649(13) 0.0671(14) 0.0200(11) -0.0128(10) 0.0037(10)
C45 0.0772(18) 0.152(3) 0.0597(15) 0.0445(17) 0.0213(13) 0.069(2)
C46 0.095(2) 0.114(3) 0.103(2) -0.017(2) -0.0452(19) 0.005(2)
C47 0.0704(14) 0.0441(11) 0.0882(17) -0.0071(11) 0.0130(12) -0.0082(10)
C101 0.0251(7) 0.0403(9) 0.0390(8) 0.0059(7) 0.0152(6) 0.0060(6)
C102 0.0270(8) 0.0428(9) 0.0451(9) 0.0090(7) 0.0128(7) -0.0010(7)
C103 0.0294(7) 0.0323(8) 0.0403(8) 0.0014(6) 0.0068(6) -0.0050(6)
C104 0.0316(8) 0.0364(8) 0.0420(9) 0.0013(7) 0.0033(7) -0.0006(7)
C105 0.0456(9) 0.0348(8) 0.0345(8) -0.0010(7) 0.0011(7) -0.0030(7)
C106 0.0402(8) 0.0330(8) 0.0342(8) -0.0060(6) 0.0099(7) -0.0040(7)
C107 0.0329(8) 0.0276(7) 0.0387(8) -0.0031(6) 0.0064(6) -0.0034(6)
C108 0.0378(8) 0.0330(8) 0.0428(9) -0.0021(7) 0.0126(7) 0.0038(7)
C109 0.0284(7) 0.0408(9) 0.0410(9) -0.0002(7) 0.0153(6) 0.0063(6)
C110 0.0343(8) 0.0478(10) 0.0391(9) 0.0012(7) 0.0156(7) 0.0024(7)
C111 0.0325(8) 0.0539(10) 0.0406(9) 0.0105(8) 0.0143(7) 0.0011(7)
C112 0.0258(8) 0.0423(9) 0.0517(10) 0.0105(8) 0.0101(7) -0.0017(7)
C113 0.0197(7) 0.0452(9) 0.0444(9) 0.0045(7) 0.0084(6) 0.0038(6)
C114 0.0232(7) 0.0530(10) 0.0457(9) 0.0077(8) 0.0016(7) -0.0021(7)
C115 0.0321(8) 0.0442(9) 0.0346(8) 0.0002(7) -0.0049(6) -0.0056(7)
C116 0.0466(10) 0.0506(11) 0.0463(10) 0.0043(8) -0.0062(8) -0.0154(8)
C117 0.0651(13) 0.0429(10) 0.0530(11) -0.0012(9) -0.0052(9) -0.0121(9)
C118 0.0677(13) 0.0425(10) 0.0451(10) -0.0096(8) -0.0062(9) 0.0061(9)
C119 0.0455(10) 0.0439(10) 0.0341(8) -0.0078(7) -0.0022(7) 0.0036(8)
C120 0.0532(11) 0.0533(11) 0.0358(9) -0.0075(8) 0.0085(8) 0.0124(9)
C121 0.0380(9) 0.0453(9) 0.0366(8) -0.0027(7) 0.0130(7) 0.0116(7)
C122 0.0499(10) 0.0416(10) 0.0505(10) -0.0022(8) 0.0099(8) 0.0106(8)
C123 0.0479(10) 0.0407(9) 0.0489(10) 0.0099(8) 0.0089(8) 0.0120(8)
C124 0.0303(8) 0.0453(9) 0.0390(8) 0.0065(7) 0.0083(6) 0.0057(7)
C125 0.0286(7) 0.0438(9) 0.0353(8) 0.0083(7) 0.0139(6) 0.0115(6)
C126 0.0366(8) 0.0378(8) 0.0314(8) -0.0013(6) -0.0034(6) -0.0032(7)
C127 0.0240(7) 0.0399(8) 0.0391(8) 0.0068(7) 0.0124(6) 0.0076(6)
C128 0.0318(8) 0.0274(7) 0.0353(8) 0.0002(6) 0.0055(6) -0.0061(6)
N129 0.0505(9) 0.0482(8) 0.0344(7) -0.0059(6) 0.0120(6) -0.0016(7)
C130 0.0515(11) 0.0568(11) 0.0349(9) -0.0013(8) 0.0178(8) 0.0004(9)
O131 0.0355(6) 0.0560(7) 0.0414(6) 0.0168(5) 0.0143(5) 0.0105(5)
C132 0.0489(12) 0.0841(16) 0.0578(14) 0.0258(12) 0.0252(11) 0.0169(11)
C133 0.094(2) 0.063(2) 0.081(2) 0.0306(19) 0.049(2) 0.0296(19)
C134 0.071(3) 0.0874(19) 0.094(3) 0.035(2) 0.034(2) 0.026(2)
C332 0.0490(15) 0.0833(17) 0.0575(16) 0.0254(14) 0.0247(13) 0.0172(14)
C333 0.048(4) 0.072(6) 0.048(4) 0.023(4) 0.018(3) 0.002(4)
C334 0.070(3) 0.087(2) 0.094(3) 0.035(2) 0.034(2) 0.026(2)
O135 0.0324(6) 0.0372(6) 0.0382(6) -0.0016(5) 0.0034(5) -0.0027(5)
C136 0.0374(9) 0.0476(10) 0.0405(9) 0.0042(7) 0.0041(7) -0.0020(7)
C137 0.0348(9) 0.0493(10) 0.0532(10) 0.0058(8) 0.0133(8) 0.0003(7)
C138 0.0619(13) 0.0653(13) 0.0656(13) 0.0212(11) 0.0180(11) -0.0057(11)
O139 0.0322(6) 0.0409(6) 0.0422(6) 0.0098(5) 0.0127(5) 0.0091(5)
C140 0.0383(9) 0.0482(10) 0.0628(12) 0.0137(9) 0.0166(8) 0.0139(8)
C141 0.0556(12) 0.0520(12) 0.0922(17) 0.0253(12) 0.0260(12) 0.0143(10)
C142 0.0758(16) 0.0575(14) 0.116(2) 0.0286(14) 0.0235(15) 0.0276(12)
O143 0.0331(5) 0.0342(5) 0.0384(6) 0.0081(5) 0.0071(5) -0.0017(4)
C144 0.0481(10) 0.0399(9) 0.0638(12) 0.0112(9) 0.0092(9) -0.0065(8)
C145 0.0556(12) 0.0452(11) 0.0781(15) 0.0194(10) 0.0164(11) 0.0015(9)
C146 0.0777(16) 0.0408(11) 0.111(2) 0.0232(12) 0.0413(15) 0.0078(10)
C147 0.0731(15) 0.127(2) 0.0438(12) -0.0089(13) 0.0292(11) -0.0173(15)

loop_
_atom_type_symbol
_atom_type_scat_dispersion_real
_atom_type_scat_dispersion_imag
_atom_type_scat_Cromer_Mann_a1
_atom_type_scat_Cromer_Mann_b1
_atom_type_scat_Cromer_Mann_a2
_atom_type_scat_Cromer_Mann_b2
_atom_type_scat_Cromer_Mann_a3
_atom_type_scat_Cromer_Mann_b3
_atom_type_scat_Cromer_Mann_a4
_atom_type_scat_Cromer_Mann_b4
_atom_type_scat_Cromer_Mann_c
_atom_type_scat_source
C 0.0181 0.0091 2.3100 20.8439 1.0200 10.2075 1.5886 0.5687 0.8650 51.6512 0.2156 'International Tables Vol C 4.2.6.8 and 6.1.1.4'
H 0.0000 0.0000 0.4930 10.5109 0.3229 26.1257 0.1402 3.1424 0.0408 57.7998 0.0030 'International Tables Vol C 4.2.6.8 and 6.1.1.4'
N 0.0311 0.0180 12.2126 0.0057 3.1322 9.8933 2.0125 28.9975 1.1663 0.5826 -11.5290 'International Tables Vol C 4.2.6.8 and 6.1.1.4'
O 0.0492 0.0322 3.0485 13.2771 2.2868 5.7011 1.5463 0.3239 0.8670 32.9089 0.2508 'International Tables Vol C 4.2.6.8 and 6.1.1.4'
S 0.3331 0.5567 6.9053 1.4679 5.2034 22.2151 1.4379 0.2536 1.5863 56.1720 0.8669 'International Tables Vol C 4.2.6.8 and 6.1.1.4'

loop_
_geom_angle_atom_site_label_1
_geom_angle_atom_site_label_2
_geom_angle_atom_site_label_3
_geom_angle
_geom_angle_publ_flag
C2 C1 C24 121.75(18) yes
C2 C1 C25 120.49(17) yes
C24 C1 C25 117.72(18) yes
C1 C2 C3 111.57(14) yes
C1 C2 H21 111.9 no
C3 C2 H21 106.9 no
C1 C2 H22 110.7 no
C3 C2 H22 105.7 no
H21 C2 H22 109.9 no
C2 C3 C4 120.12(17) yes
C2 C3 C28 122.01(16) yes
C4 C3 C28 117.83(17) yes
C3 C4 C5 121.10(18) yes
C3 C4 H41 118.3 no
C5 C4 H41 120.6 no
C4 C5 C6 120.35(17) yes
C4 C5 H51 123.2 no
C6 C5 H51 116.4 no
C5 C6 C7 119.56(17) yes
C5 C6 N29 117.68(16) yes
C7 C6 N29 122.52(16) yes
C6 C7 C8 119.68(16) yes
C6 C7 C28 118.39(16) yes
C8 C7 C28 121.69(15) yes
C7 C8 C9 107.29(13) yes
C7 C8 H81 110.8 no
C9 C8 H81 112.2 no
C7 C8 H82 112.3 no
C9 C8 H82 108.4 no
H81 C8 H82 105.9 no
C8 C9 C10 118.49(16) yes
C8 C9 C27 122.23(16) yes
C10 C9 C27 119.14(16) yes
C9 C10 C11 118.60(18) yes
C9 C10 C30 121.03(17) yes
C11 C10 C30 120.20(18) yes
C10 C11 C12 120.69(19) yes
C10 C11 H111 120.4 no
C12 C11 H111 118.9 no
C11 C12 C13 121.76(18) yes
C11 C12 H121 119.1 no
C13 C12 H121 119.0 no
C12 C13 C14 120.51(18) yes
C12 C13 C27 117.12(18) yes
C14 C13 C27 121.43(18) yes
C13 C14 C15 106.70(16) yes
C13 C14 H141 107.3 no
C15 C14 H141 109.0 no
C13 C14 H142 109.5 no
C15 C14 H142 112.1 no
H141 C14 H142 112.0 no
C14 C15 C16 119.76(19) yes
C14 C15 C26 121.67(19) yes
C16 C15 C26 118.1(2) yes
C15 C16 C17 121.1(2) yes
C15 C16 H161 118.4 no
C17 C16 H161 120.4 no
C16 C17 C18 120.0(2) yes
C16 C17 H171 119.0 no
C18 C17 H171 121.0 no
C17 C18 C19 120.8(2) yes
C17 C18 H181 121.8 no
C19 C18 H181 117.4 no
C18 C19 C20 120.09(19) yes
C18 C19 C26 118.00(18) yes
C20 C19 C26 121.84(17) yes
C19 C20 C21 110.51(15) yes
C19 C20 H202 106.9 no
C21 C20 H202 109.5 no
C19 C20 H201 108.0 no
C21 C20 H201 111.4 no
H202 C20 H201 110.4 no
C20 C21 C22 121.25(17) yes
C20 C21 C25 120.19(17) yes
C22 C21 C25 118.28(18) yes
C21 C22 C23 120.33(19) yes
C21 C22 H221 119.2 no
C23 C22 H221 120.5 no
C22 C23 C24 120.7(2) yes
C22 C23 H231 120.7 no
C24 C23 H231 118.6 no
C1 C24 C23 121.0(2) yes
C1 C24 H241 118.4 no
C23 C24 H241 120.7 no
C21 C25 C1 121.99(17) yes
C21 C25 O31 118.61(16) yes
C1 C25 O31 119.30(15) yes
C15 C26 C19 121.70(18) yes
C15 C26 O35 119.29(19) yes
C19 C26 O35 119.01(17) yes
C13 C27 C9 122.07(18) yes
C13 C27 O39 119.06(17) yes
C9 C27 O39 118.76(15) yes
C7 C28 C3 121.74(16) yes
C7 C28 O43 119.04(16) yes
C3 C28 O43 119.17(16) yes
C6 N29 C30 123.63(16) yes
C10 C30 N29 124.45(17) yes
C10 C30 C47 118.16(19) yes
N29 C30 C47 117.24(19) yes
C25 O31 C32 113.32(13) yes
O31 C32 C33 108.15(15) yes
O31 C32 H321 110.2 no
C33 C32 H321 111.4 no
O31 C32 H322 107.5 no
C33 C32 H322 110.0 no
H321 C32 H322 109.6 no
C32 C33 C34 111.4(2) yes
C32 C33 H332 107.9 no
C34 C33 H332 106.9 no
C32 C33 H331 109.8 no
C34 C33 H331 110.2 no
H332 C33 H331 110.5 no
C33 C34 H341 111.9 no
C33 C34 H343 108.6 no
H341 C34 H343 109.5 no
C33 C34 H342 107.7 no
H341 C34 H342 109.6 no
H343 C34 H342 109.4 no
C26 O35 C36 110.7(2) yes
C26 O35 C236 110.5(4) yes
O35 C36 C37 108.6(5) yes
O35 C36 H361 106.7 no
C37 C36 H361 113.0 no
O35 C36 H362 110.4 no
C37 C36 H362 108.4 no
H361 C36 H362 109.8 no
C36 C37 C38 111.1(4) yes
C36 C37 H372 111.1 no
C38 C37 H372 106.2 no
C36 C37 H371 107.0 no
C38 C37 H371 107.2 no
H372 C37 H371 114.2 no
C37 C38 H381 106.3 no
C37 C38 H382 108.0 no
H381 C38 H382 110.0 no
C37 C38 H383 108.8 no
H381 C38 H383 111.6 no
H382 C38 H383 111.9 no
O35 C236 C237 107.3(8) yes
O35 C236 H2362 107.3 no
C237 C236 H2362 109.9 no
O35 C236 H2361 109.9 no
C237 C236 H2361 113.4 no
H2362 C236 H2361 108.9 no
C236 C237 C238 107.2(7) yes
C236 C237 H2372 107.9 no
C238 C237 H2372 107.3 no
C236 C237 H2371 112.5 no
C238 C237 H2371 111.7 no
H2372 C237 H2371 109.9 no
C237 C238 H2381 110.0 no
C237 C238 H2382 115.4 no
H2381 C238 H2382 108.1 no
C237 C238 H2383 106.6 no
H2381 C238 H2383 109.0 no
H2382 C238 H2383 107.6 no
C27 O39 C40 106.31(19) yes
C27 O39 C240 129.5(4) yes
O39 C40 C41 109.0(3) yes
O39 C40 H402 109.7 no
C41 C40 H402 111.5 no
O39 C40 H401 110.3 no
C41 C40 H401 111.2 no
H402 C40 H401 105.1 no
C40 C41 C42 109.4(6) yes
C40 C41 H412 106.3 no
C42 C41 H412 113.0 no
C40 C41 H411 109.4 no
C42 C41 H411 108.5 no
H412 C41 H411 110.2 no
C41 C42 H421 108.7 no
C41 C42 H422 105.7 no
H421 C42 H422 108.6 no
C41 C42 H423 113.8 no
H421 C42 H423 110.6 no
H422 C42 H423 109.2 no
O39 C240 C241 104.1(4) yes
O39 C240 H2402 113.8 no
C241 C240 H2402 116.2 no
O39 C240 H2401 107.0 no
C241 C240 H2401 108.0 no
H2402 C240 H2401 107.3 no
C240 C241 C242 106.6(8) yes
C240 C241 H2412 106.9 no
C242 C241 H2412 105.0 no
C240 C241 H2411 109.5 no
C242 C241 H2411 118.4 no
H2412 C241 H2411 109.8 no
C241 C242 H2421 105.8 no
C241 C242 H2422 117.8 no
H2421 C242 H2422 111.4 no
C241 C242 H2423 101.9 no
H2421 C242 H2423 109.2 no
H2422 C242 H2423 110.0 no
C28 O43 C44 113.50(14) yes
O43 C44 C45 110.1(2) yes
O43 C44 H442 108.7 no
C45 C44 H442 105.5 no
O43 C44 H441 110.5 no
C45 C44 H441 111.0 no
H442 C44 H441 110.8 no
C44 C45 C46 111.6(2) yes
C44 C45 H452 104.4 no
C46 C45 H452 108.7 no
C44 C45 H451 113.6 no
C46 C45 H451 107.2 no
H452 C45 H451 111.3 no
C45 C46 H461 106.9 no
C45 C46 H462 106.9 no
H461 C46 H462 112.1 no
C45 C46 H463 108.6 no
H461 C46 H463 108.8 no
H462 C46 H463 113.2 no
C30 C47 H471 111.7 no
C30 C47 H473 107.5 no
H471 C47 H473 110.4 no
C30 C47 H472 111.2 no
H471 C47 H472 108.6 no
H473 C47 H472 107.4 no
C102 C101 C124 119.83(15) yes
C102 C101 C125 121.93(14) yes
C124 C101 C125 118.15(16) yes
C101 C102 C103 108.76(12) yes
C101 C102 H1021 112.6 no
C103 C102 H1021 109.3 no
C101 C102 H1022 109.5 no
C103 C102 H1022 109.7 no
H1021 C102 H1022 106.9 no
C102 C103 C104 119.79(14) yes
C102 C103 C128 121.76(14) yes
C104 C103 C128 117.96(15) yes
C103 C104 C105 121.03(15) yes
C103 C104 H1041 119.6 no
C105 C104 H1041 119.3 no
C104 C105 C106 120.14(15) yes
C104 C105 H1051 120.6 no
C106 C105 H1051 119.2 no
C105 C106 C107 119.51(15) yes
C105 C106 N129 116.26(15) yes
C107 C106 N129 124.21(15) yes
C106 C107 C108 118.72(14) yes
C106 C107 C128 118.56(14) yes
C108 C107 C128 122.34(15) yes
C107 C108 C109 104.78(13) yes
C107 C108 H1081 109.9 no
C109 C108 H1081 111.6 no
C107 C108 H1082 108.5 no
C109 C108 H1082 110.4 no
H1081 C108 H1082 111.5 no
C108 C109 C110 119.21(15) yes
C108 C109 C127 121.42(15) yes
C110 C109 C127 119.06(15) yes
C109 C110 C111 118.82(16) yes
C109 C110 C130 121.04(16) yes
C111 C110 C130 120.12(16) yes
C110 C111 C112 120.63(15) yes
C110 C111 H1111 117.0 no
C112 C111 H1111 122.4 no
C111 C112 C113 121.30(16) yes
C111 C112 H1121 119.1 no
C113 C112 H1121 119.6 no
C112 C113 C114 120.03(16) yes
C112 C113 C127 117.75(15) yes
C114 C113 C127 122.21(15) yes
C113 C114 C115 112.52(13) yes
C113 C114 H1142 110.1 no
C115 C114 H1142 108.6 no
C113 C114 H1141 110.7 no
C115 C114 H1141 106.8 no
H1142 C114 H1141 108.1 no
C114 C115 C116 120.12(16) yes
C114 C115 C126 121.39(15) yes
C116 C115 C126 118.45(17) yes
C115 C116 C117 120.60(19) yes
C115 C116 H1161 121.0 no
C117 C116 H1161 118.4 no
C116 C117 C118 120.00(18) yes
C116 C117 H1171 118.8 no
C118 C117 H1171 121.2 no
C117 C118 C119 121.04(19) yes
C117 C118 H1181 118.3 no
C119 C118 H1181 120.7 no
C118 C119 C120 121.57(17) yes
C118 C119 C126 117.95(18) yes
C120 C119 C126 120.34(16) yes
C119 C120 C121 110.62(14) yes
C119 C120 H1202 109.2 no
C121 C120 H1202 108.8 no
C119 C120 H1201 111.7 no
C121 C120 H1201 107.9 no
H1202 C120 H1201 108.6 no
C120 C121 C122 119.65(17) yes
C120 C121 C125 121.72(16) yes
C122 C121 C125 118.56(16) yes
C121 C122 C123 120.84(18) yes
C121 C122 H1221 118.1 no
C123 C122 H1221 121.0 no
C122 C123 C124 119.81(16) yes
C122 C123 H1231 119.4 no
C124 C123 H1231 120.8 no
C101 C124 C123 120.91(16) yes
C101 C124 H1241 118.9 no
C123 C124 H1241 120.2 no
C101 C125 C121 121.25(15) yes
C101 C125 O131 118.98(15) yes
C121 C125 O131 119.76(15) yes
C119 C126 C115 121.94(16) yes
C119 C126 O135 118.97(15) yes
C115 C126 O135 119.05(15) yes
C109 C127 C113 121.73(15) yes
C109 C127 O139 118.70(15) yes
C113 C127 O139 119.56(14) yes
C107 C128 C103 121.73(14) yes
C107 C128 O143 118.16(14) yes
C103 C128 O143 120.07(14) yes
C106 N129 C130 121.29(15) yes
C110 C130 N129 126.28(15) yes
C110 C130 C147 117.07(17) yes
N129 C130 C147 116.48(18) yes
C125 O131 C132 113.63(13) yes
C125 O131 C332 108.50(13) yes
O131 C132 C133 110.40(19) yes
O131 C132 H1321 106.9 no
C133 C132 H1321 115.3 no
O131 C132 H1322 109.3 no
C133 C132 H1322 109.8 no
H1321 C132 H1322 104.8 no
C132 C133 C134 111.3(3) yes
C132 C133 H1332 114.0 no
C134 C133 H1332 111.1 no
C132 C133 H1331 107.0 no
C134 C133 H1331 107.3 no
H1332 C133 H1331 105.7 no
C133 C134 H1343 106.3 no
C133 C134 H1342 108.6 no
H1343 C134 H1342 111.2 no
C133 C134 H1341 105.6 no
H1343 C134 H1341 111.8 no
H1342 C134 H1341 112.8 no
O131 C332 C333 111.4(3) yes
O131 C332 H3321 109.1 no
C333 C332 H3321 107.6 no
O131 C332 H3322 109.7 no
C333 C332 H3322 109.1 no
H3321 C332 H3322 109.9 no
C332 C333 C334 111.3(8) yes
C332 C333 H3332 108.9 no
C334 C333 H3332 114.6 no
C332 C333 H3331 108.7 no
C334 C333 H3331 106.0 no
H3332 C333 H3331 107.1 no
C333 C334 H3341 103.0 no
C333 C334 H3343 106.7 no
H3341 C334 H3343 111.1 no
C333 C334 H3342 112.7 no
H3341 C334 H3342 110.4 no
H3343 C334 H3342 112.5 no
C126 O135 C136 113.51(12) yes
O135 C136 C137 108.50(14) yes
O135 C136 H1361 108.6 no
C137 C136 H1361 111.5 no
O135 C136 H1362 109.2 no
C137 C136 H1362 107.7 no
H1361 C136 H1362 111.3 no
C136 C137 C138 111.06(16) yes
C136 C137 H1372 108.8 no
C138 C137 H1372 111.3 no
C136 C137 H1371 107.8 no
C138 C137 H1371 106.4 no
H1372 C137 H1371 111.3 no
C137 C138 H1381 106.4 no
C137 C138 H1383 110.0 no
H1381 C138 H1383 112.4 no
C137 C138 H1382 109.8 no
H1381 C138 H1382 108.4 no
H1383 C138 H1382 109.7 no
C127 O139 C140 112.33(12) yes
O139 C140 C141 110.60(15) yes
O139 C140 H1401 105.6 no
C141 C140 H1401 111.7 no
O139 C140 H1402 108.3 no
C141 C140 H1402 109.6 no
H1401 C140 H1402 111.0 no
C140 C141 C142 112.09(19) yes
C140 C141 H1412 107.2 no
C142 C141 H1412 108.3 no
C140 C141 H1411 107.3 no
C142 C141 H1411 109.3 no
H1412 C141 H1411 112.7 no
C141 C142 H1421 113.3 no
C141 C142 H1423 107.8 no
H1421 C142 H1423 104.6 no
C141 C142 H1422 110.7 no
H1421 C142 H1422 112.2 no
H1423 C142 H1422 107.9 no
C128 O143 C144 111.40(13) yes
O143 C144 C145 109.44(16) yes
O143 C144 H1441 110.9 no
C145 C144 H1441 109.4 no
O143 C144 H1442 111.0 no
C145 C144 H1442 106.8 no
H1441 C144 H1442 109.3 no
C144 C145 C146 110.9(2) yes
C144 C145 H1452 107.1 no
C146 C145 H1452 108.2 no
C144 C145 H1451 104.9 no
C146 C145 H1451 109.0 no
H1452 C145 H1451 116.6 no
C145 C146 H1461 112.7 no
C145 C146 H1463 111.6 no
H1461 C146 H1463 109.0 no
C145 C146 H1462 105.9 no
H1461 C146 H1462 109.7 no
H1463 C146 H1462 107.8 no
C130 C147 H1471 111.5 no
C130 C147 H1472 103.8 no
H1471 C147 H1472 114.2 no
C130 C147 H1473 104.7 no
H1471 C147 H1473 112.4 no
H1472 C147 H1473 109.4 no

loop_
_geom_bond_atom_site_label_1
_geom_bond_atom_site_label_2
_geom_bond_distance
_geom_bond_publ_flag
C1 C2 1.513(3) yes
C1 C24 1.396(3) yes
C1 C25 1.391(3) yes
C2 C3 1.523(3) yes
C2 H21 1.006 no
C2 H22 1.050 no
C3 C4 1.396(3) yes
C3 C28 1.385(3) yes
C4 C5 1.381(3) yes
C4 H41 1.015 no
C5 C6 1.388(3) yes
C5 H51 1.015 no
C6 C7 1.402(2) yes
C6 N29 1.417(2) yes
C7 C8 1.508(3) yes
C7 C28 1.400(3) yes
C8 C9 1.512(2) yes
C8 H81 1.022 no
C8 H82 1.020 no
C9 C10 1.408(3) yes
C9 C27 1.383(3) yes
C10 C11 1.401(3) yes
C10 C30 1.476(3) yes
C11 C12 1.370(3) yes
C11 H111 0.983 no
C12 C13 1.389(3) yes
C12 H121 1.003 no
C13 C14 1.517(3) yes
C13 C27 1.405(2) yes
C14 C15 1.524(3) yes
C14 H141 1.027 no
C14 H142 1.010 no
C15 C16 1.382(3) yes
C15 C26 1.399(3) yes
C16 C17 1.381(3) yes
C16 H161 1.021 no
C17 C18 1.385(3) yes
C17 H171 0.969 no
C18 C19 1.391(3) yes
C18 H181 1.002 no
C19 C20 1.514(3) yes
C19 C26 1.396(3) yes
C20 C21 1.512(3) yes
C20 H202 1.008 no
C20 H201 0.999 no
C21 C22 1.392(3) yes
C21 C25 1.395(3) yes
C22 C23 1.378(3) yes
C22 H221 0.999 no
C23 C24 1.372(3) yes
C23 H231 0.982 no
C24 H241 0.981 no
C25 O31 1.379(2) yes
C26 O35 1.390(2) yes
C27 O39 1.380(2) yes
C28 O43 1.387(2) yes
N29 C30 1.280(3) yes
C30 C47 1.510(3) yes
O31 C32 1.436(2) yes
C32 C33 1.508(3) yes
C32 H321 1.044 no
C32 H322 1.024 no
C33 C34 1.525(3) yes
C33 H332 1.049 no
C33 H331 1.033 no
C34 H341 0.994 no
C34 H343 1.000 no
C34 H342 1.008 no
O35 C36 1.442(3) yes
O35 C236 1.461(4) yes
C36 C37 1.531(4) yes
C36 H361 1.004 no
C36 H362 0.999 no
C37 C38 1.533(4) yes
C37 H372 1.005 no
C37 H371 0.993 no
C38 H381 1.000 no
C38 H382 0.983 no
C38 H383 1.002 no
C236 C237 1.526(5) yes
C236 H2362 0.988 no
C236 H2361 1.004 no
C237 C238 1.542(5) yes
C237 H2372 0.985 no
C237 H2371 0.958 no
C238 H2381 0.972 no
C238 H2382 0.961 no
C238 H2383 0.973 no
O39 C40 1.492(3) yes
O39 C240 1.390(4) yes
C40 C41 1.521(4) yes
C40 H402 1.007 no
C40 H401 1.009 no
C41 C42 1.531(5) yes
C41 H412 1.016 no
C41 H411 0.989 no
C42 H421 1.012 no
C42 H422 0.998 no
C42 H423 0.997 no
C240 C241 1.512(5) yes
C240 H2402 0.994 no
C240 H2401 0.984 no
C241 C242 1.533(5) yes
C241 H2412 0.991 no
C241 H2411 0.987 no
C242 H2421 0.988 no
C242 H2422 0.967 no
C242 H2423 0.976 no
O43 C44 1.448(2) yes
C44 C45 1.547(4) yes
C44 H442 0.987 no
C44 H441 1.049 no
C45 C46 1.534(5) yes
C45 H452 0.991 no
C45 H451 1.017 no
C46 H461 1.022 no
C46 H462 1.024 no
C46 H463 1.022 no
C47 H471 0.954 no
C47 H473 0.984 no
C47 H472 0.983 no
C101 C102 1.523(2) yes
C101 C124 1.398(2) yes
C101 C125 1.398(2) yes
C102 C103 1.518(2) yes
C102 H1021 1.017 no
C102 H1022 1.039 no
C103 C104 1.393(2) yes
C103 C128 1.391(2) yes
C104 C105 1.379(2) yes
C104 H1041 1.025 no
C105 C106 1.393(2) yes
C105 H1051 1.004 no
C106 C107 1.400(2) yes
C106 N129 1.415(2) yes
C107 C108 1.510(2) yes
C107 C128 1.396(2) yes
C108 C109 1.512(2) yes
C108 H1081 1.011 no
C108 H1082 1.032 no
C109 C110 1.404(2) yes
C109 C127 1.399(2) yes
C110 C111 1.397(3) yes
C110 C130 1.488(3) yes
C111 C112 1.378(3) yes
C111 H1111 0.995 no
C112 C113 1.392(2) yes
C112 H1121 0.978 no
C113 C114 1.514(2) yes
C113 C127 1.390(2) yes
C114 C115 1.517(3) yes
C114 H1142 0.994 no
C114 H1141 0.992 no
C115 C116 1.393(3) yes
C115 C126 1.392(2) yes
C116 C117 1.384(3) yes
C116 H1161 0.994 no
C117 C118 1.381(3) yes
C117 H1171 0.976 no
C118 C119 1.396(3) yes
C118 H1181 1.005 no
C119 C120 1.517(3) yes
C119 C126 1.393(2) yes
C120 C121 1.522(3) yes
C120 H1202 1.001 no
C120 H1201 1.029 no
C121 C122 1.389(3) yes
C121 C125 1.393(3) yes
C122 C123 1.386(3) yes
C122 H1221 1.008 no
C123 C124 1.378(3) yes
C123 H1231 1.009 no
C124 H1241 0.991 no
C125 O131 1.3856(19) yes
C126 O135 1.386(2) yes
C127 O139 1.3903(19) yes
C128 O143 1.3852(19) yes
N129 C130 1.281(2) yes
C130 C147 1.523(3) yes
O131 C132 1.4243(19) yes
O131 C332 1.4481(19) yes
C132 C133 1.506(3) yes
C132 H1321 1.002 no
C132 H1322 1.013 no
C133 C134 1.516(4) yes
C133 H1332 1.004 no
C133 H1331 0.988 no
C134 H1343 1.038 no
C134 H1342 1.015 no
C134 H1341 1.037 no
C332 C333 1.524(4) yes
C332 H3321 0.998 no
C332 H3322 0.991 no
C333 C334 1.533(5) yes
C333 H3332 0.987 no
C333 H3331 0.984 no
C334 H3341 0.975 no
C334 H3343 0.986 no
C334 H3342 0.982 no
O135 C136 1.434(2) yes
C136 C137 1.507(3) yes
C136 H1361 1.035 no
C136 H1362 1.015 no
C137 C138 1.530(3) yes
C137 H1372 1.005 no
C137 H1371 1.002 no
C138 H1381 0.997 no
C138 H1383 1.022 no
C138 H1382 0.996 no
O139 C140 1.431(2) yes
C140 C141 1.480(3) yes
C140 H1401 1.030 no
C140 H1402 1.019 no
C141 C142 1.523(3) yes
C141 H1412 1.004 no
C141 H1411 1.018 no
C142 H1421 1.010 no
C142 H1423 1.011 no
C142 H1422 1.007 no
O143 C144 1.449(2) yes
C144 C145 1.493(3) yes
C144 H1441 1.037 no
C144 H1442 1.060 no
C145 C146 1.521(3) yes
C145 H1452 1.059 no
C145 H1451 1.033 no
C146 H1461 1.026 no
C146 H1463 0.992 no
C146 H1462 1.024 no
C147 H1471 0.980 no
C147 H1472 1.018 no
C147 H1473 0.948 no

loop_
_geom_hbond_atom_site_label_D
_geom_hbond_atom_site_label_H
_geom_hbond_atom_site_label_A
_geom_hbond_angle_DHA
_geom_hbond_distance_DH
_geom_hbond_distance_HA
_geom_hbond_distance_DA
_geom_hbond_publ_flag
C33 H331 O43 132 1.033 2.523 3.306(5) yes
C137 H1372 O131 142 1.005 2.497 3.350(5) yes
C137 H1371 O139 141 1.002 2.449 3.291(2) yes
